data_2225100
loop_
_publ_author_name
'bin Shawkataly, Omar'
'Khan, Imthyaz Ahmed'
'Yeap, Chin Sing'
'Fun, Hoong-Kun'

_publ_section_title
;[\m-Bis(diphenylarsino)methane-1:2\k^2^<i>As</i>:<i>As</i>'][(4-bromophenyl)diphenylphosphine-3\k<i>P</i>]nonacarbonyl-1\k^3^<i>C</i>,2\k^3^<i>C</i>,3\k^3^<i>C</i>-<i>triangulo</i>-triruthenium(0)
 chloroform 0.3-solvate
;
_journal_coeditor_code RZ2406
_journal_issue 2
_journal_name_full 'Acta Crystallographica Section E'
_journal_page_first m178
_journal_page_last m179
_journal_paper_doi 10.1107/S1600536809055287
_journal_volume 66
_journal_year 2010
_chemical_formula_iupac '[Ru3 (C25 H22 As2) (C18 H14 Br P) (C O)9], 0.3C H Cl3'
_chemical_formula_moiety 'C52 H36 As2 Br O9 P Ru3, 0.3(C H Cl3)'
_chemical_formula_sum 'C52.3 H36.3 As2 Br Cl0.9 O9 P Ru3'
_chemical_formula_weight 1404.55
_chemical_name_systematic
;[\m-Bis(diphenylarsino)methane-1:2\k^2^<i>As</i>:<i>As</i>'][(4-
bromophenyl)diphenylphosphine-3\k<i>P</i>]nonacarbonyl-
1\k^3^<i>C</i>,2\k^3^<i>C</i>,3\k^3^<i>C</i>-<i>triangulo</i>-triruthenium(0)}
chloroform
 0.3-solvate
;
_space_group_IT_number 14
_symmetry_cell_setting monoclinic
_symmetry_space_group_name_Hall '-P 2ybc'
_symmetry_space_group_name_H-M 'P 1 21/c 1'
_atom_sites_solution_hydrogens geom
_atom_sites_solution_primary direct
_atom_sites_solution_secondary difmap
_audit_creation_method SHELXL-97
_cell_angle_alpha 90.00
_cell_angle_beta 91.8310(10)
_cell_angle_gamma 90.00
_cell_formula_units_Z 4
_cell_length_a 13.2415(2)
_cell_length_b 16.9463(3)
_cell_length_c 25.2224(4)
_cell_measurement_reflns_used 9923
_cell_measurement_temperature 296(2)
_cell_measurement_theta_max 27.83
_cell_measurement_theta_min 2.20
_cell_volume 5656.88(16)
_computing_cell_refinement 'SAINT (Bruker, 2005)'
_computing_data_collection 'APEX2 (Bruker, 2005)'
_computing_data_reduction 'SAINT (Bruker, 2005)'
_computing_molecular_graphics 'SHELXTL (Sheldrick, 2008)'
_computing_publication_material
;
SHELXTL (Sheldrick, 2008) and PLATON (Spek, 2009)
;
_computing_structure_refinement 'SHELXTL (Sheldrick, 2008)'
_computing_structure_solution 'SHELXTL (Sheldrick, 2008)'
_diffrn_ambient_temperature 296(2)
_diffrn_measured_fraction_theta_full 0.996
_diffrn_measured_fraction_theta_max 0.996
_diffrn_measurement_device_type
;
Bruker SMART APEXII CCD area-detector diffractometer
;
_diffrn_measurement_method '\f and \w scans'
_diffrn_radiation_monochromator graphite
_diffrn_radiation_source 'fine-focus sealed tube'
_diffrn_radiation_type MoK\a
_diffrn_radiation_wavelength 0.71073
_diffrn_reflns_av_R_equivalents 0.0420
_diffrn_reflns_av_sigmaI/netI 0.0549
_diffrn_reflns_limit_h_max 18
_diffrn_reflns_limit_h_min -15
_diffrn_reflns_limit_k_max 23
_diffrn_reflns_limit_k_min -23
_diffrn_reflns_limit_l_max 35
_diffrn_reflns_limit_l_min -34
_diffrn_reflns_number 63188
_diffrn_reflns_theta_full 30.05
_diffrn_reflns_theta_max 30.05
_diffrn_reflns_theta_min 1.54
_diffrn_standards_number 0
_exptl_absorpt_coefficient_mu 2.779
_exptl_absorpt_correction_T_max 0.6726
_exptl_absorpt_correction_T_min 0.5365
_exptl_absorpt_correction_type multi-scan
_exptl_absorpt_process_details '(<i>SADABS</i>; Bruker, 2005)'
_exptl_crystal_colour purple
_exptl_crystal_density_diffrn 1.649
_exptl_crystal_density_method 'not measured'
_exptl_crystal_description block
_exptl_crystal_F_000 2742
_exptl_crystal_size_max 0.26
_exptl_crystal_size_mid 0.26
_exptl_crystal_size_min 0.16
_refine_diff_density_max 1.406
_refine_diff_density_min -1.347
_refine_ls_extinction_method none
_refine_ls_goodness_of_fit_ref 1.077
_refine_ls_hydrogen_treatment constr
_refine_ls_matrix_type full
_refine_ls_number_parameters 677
_refine_ls_number_reflns 16521
_refine_ls_number_restraints 6
_refine_ls_restrained_S_all 1.076
_refine_ls_R_factor_all 0.0880
_refine_ls_R_factor_gt 0.0484
_refine_ls_shift/su_max 0.000
_refine_ls_shift/su_mean 0.000
_refine_ls_structure_factor_coef Fsqd
_refine_ls_weighting_details 'calc w=1/[\s^2^(Fo^2^)+(0.0909P)^2^+1.7904P] where P=(Fo^2^+2Fc^2^)/3'
_refine_ls_weighting_scheme calc
_refine_ls_wR_factor_gt 0.1490
_refine_ls_wR_factor_ref 0.1694
_reflns_number_gt 10783
_reflns_number_total 16521
_reflns_threshold_expression I>2\s(I)
_cod_data_source_file rz2406.cif
_cod_data_source_block I
_cod_depositor_comments
;
The following automatic conversions were performed:
'_symmetry_cell_setting' value 'Monoclinic' changed to 'monoclinic'
according to '/home/saulius/struct/CIF-dictionaries/cif_core.dic'
dictionary named 'cif_core.dic' version 2.4.1 from 2010-06-29.

Automatic conversion script
Id: cif_fix_enum 1527 2010-12-29 10:47:43Z saulius 

The following automatic conversions were performed:

'_symmetry_cell_setting' value 'Monoclinic' changed to 'monoclinic'
according to /home/saulius/struct/CIF-dictionaries/cif_core.dic
dictionary named 'cif_core.dic' version 2.4.1 from 2010-06-29.

Automatic conversion script
Id: cif_fix_values 1715 2011-07-08 13:25:40Z adriana 
;
_cod_original_sg_symbol_H-M 'P 21/c'
_cod_original_formula_sum 'C52.30 H36.30 As2 Br Cl0.90 O9 P Ru3'
_cod_database_code 2225100
_cod_database_fobs_code 2225100

loop_
_symmetry_equiv_pos_as_xyz
'x, y, z'
'-x, y+1/2, -z+1/2'
'-x, -y, -z'
'x, -y-1/2, z-1/2'

loop_
_atom_site_type_symbol
_atom_site_label
_atom_site_fract_x
_atom_site_fract_y
_atom_site_fract_z
_atom_site_U_iso_or_equiv
_atom_site_adp_type
_atom_site_calc_flag
_atom_site_refinement_flags
_atom_site_occupancy
_atom_site_disorder_assembly
_atom_site_disorder_group
Ru Ru1 0.23647(3) 0.31292(2) 0.159957(17) 0.03734(11) Uani d . 1 . .
Ru Ru2 0.04996(3) 0.23846(2) 0.182974(15) 0.03237(10) Uani d . 1 . .
Ru Ru3 0.19834(3) 0.15122(2) 0.129329(15) 0.03373(11) Uani d . 1 . .
As As1 0.16719(4) 0.44257(3) 0.18017(2) 0.03586(13) Uani d . 1 . .
As As2 -0.01816(3) 0.34651(3) 0.234290(19) 0.03180(12) Uani d . 1 . .
P P1 0.31671(10) 0.08260(8) 0.07993(5) 0.0391(3) Uani d . 1 . .
Br Br1 0.73998(7) 0.26067(7) 0.03555(5) 0.1197(4) Uani d . 1 . .
O O1 0.1908(4) 0.3326(3) 0.04092(18) 0.0692(13) Uani d . 1 . .
O O2 0.4533(4) 0.3563(4) 0.1392(3) 0.128(3) Uani d . 1 . .
O O3 0.2858(4) 0.2977(3) 0.2792(2) 0.0750(14) Uani d . 1 . .
O O4 0.1342(4) 0.1548(3) 0.28246(18) 0.0709(13) Uani d . 1 . .
O O5 -0.1249(4) 0.1225(3) 0.1762(2) 0.0891(17) Uani d . 1 . .
O O6 -0.0303(3) 0.3221(3) 0.08269(17) 0.0646(12) Uani d . 1 . .
O O7 0.0669(4) 0.1772(3) 0.02798(19) 0.0770(14) Uani d . 1 . .
O O8 0.0746(3) 0.0079(3) 0.15645(19) 0.0663(12) Uani d . 1 . .
O O9 0.3573(3) 0.1471(2) 0.21969(19) 0.0634(12) Uani d . 1 . .
C C1 0.2604(4) 0.5220(3) 0.2096(2) 0.0463(13) Uani d . 1 . .
C C2 0.2406(5) 0.6013(4) 0.2031(3) 0.0702(19) Uani d . 1 . .
H H2A 0.1840 0.6175 0.1832 0.084 Uiso calc R 1 . .
C C3 0.3065(6) 0.6578(4) 0.2265(4) 0.089(3) Uani d . 1 . .
H H3A 0.2934 0.7114 0.2222 0.107 Uiso calc R 1 . .
C C4 0.3881(6) 0.6337(5) 0.2549(4) 0.088(3) Uani d . 1 . .
H H4A 0.4315 0.6709 0.2703 0.106 Uiso calc R 1 . .
C C5 0.4079(6) 0.5570(5) 0.2613(4) 0.096(3) Uani d . 1 . .
H H5A 0.4644 0.5416 0.2815 0.115 Uiso calc R 1 . .
C C6 0.3448(5) 0.4995(4) 0.2380(3) 0.080(2) Uani d . 1 . .
H H6A 0.3604 0.4463 0.2419 0.096 Uiso calc R 1 . .
C C7 0.1009(4) 0.5021(3) 0.1233(2) 0.0451(12) Uani d . 1 . .
C C8 0.0047(5) 0.5283(5) 0.1246(3) 0.076(2) Uani d . 1 . .
H H8A -0.0345 0.5171 0.1535 0.091 Uiso calc R 1 . .
C C9 -0.0355(7) 0.5722(6) 0.0823(4) 0.105(3) Uani d . 1 . .
H H9A -0.1021 0.5894 0.0837 0.125 Uiso calc R 1 . .
C C10 0.0150(8) 0.5901(6) 0.0414(4) 0.095(3) Uani d . 1 . .
H H10A -0.0150 0.6198 0.0141 0.115 Uiso calc R 1 . .
C C11 0.1142(8) 0.5653(5) 0.0379(3) 0.093(3) Uani d . 1 . .
H H11A 0.1517 0.5785 0.0086 0.111 Uiso calc R 1 . .
C C12 0.1568(5) 0.5199(4) 0.0791(3) 0.0703(19) Uani d . 1 . .
H H12A 0.2227 0.5015 0.0770 0.084 Uiso calc R 1 . .
C C13 0.0693(4) 0.4407(3) 0.2370(2) 0.0373(11) Uani d . 1 . .
H H13A 0.0273 0.4876 0.2343 0.045 Uiso calc R 1 . .
H H13B 0.1055 0.4423 0.2710 0.045 Uiso calc R 1 . .
C C14 -0.0395(4) 0.3275(3) 0.30969(19) 0.0376(11) Uani d . 1 . .
C C15 0.0424(4) 0.3164(4) 0.3438(2) 0.0564(16) Uani d . 1 . .
H H15A 0.1077 0.3197 0.3315 0.068 Uiso calc R 1 . .
C C16 0.0267(5) 0.3004(5) 0.3969(2) 0.069(2) Uani d . 1 . .
H H16A 0.0820 0.2927 0.4200 0.083 Uiso calc R 1 . .
C C17 -0.0679(6) 0.2958(4) 0.4156(3) 0.0707(19) Uani d . 1 . .
H H17A -0.0770 0.2853 0.4513 0.085 Uiso calc R 1 . .
C C18 -0.1519(5) 0.3068(5) 0.3813(3) 0.0681(19) Uani d . 1 . .
H H18A -0.2171 0.3037 0.3938 0.082 Uiso calc R 1 . .
C C19 -0.1358(4) 0.3225(4) 0.3283(2) 0.0511(14) Uani d . 1 . .
H H19A -0.1909 0.3297 0.3050 0.061 Uiso calc R 1 . .
C C20 -0.1490(3) 0.3869(3) 0.21020(19) 0.0368(11) Uani d . 1 . .
C C21 -0.2132(4) 0.3360(4) 0.1828(3) 0.0545(15) Uani d . 1 . .
H H21A -0.1924 0.2848 0.1755 0.065 Uiso calc R 1 . .
C C22 -0.3100(4) 0.3616(4) 0.1660(3) 0.069(2) Uani d . 1 . .
H H22A -0.3531 0.3277 0.1471 0.083 Uiso calc R 1 . .
C C23 -0.3408(4) 0.4376(4) 0.1778(3) 0.0614(17) Uani d . 1 . .
H H23A -0.4050 0.4548 0.1671 0.074 Uiso calc R 1 . .
C C24 -0.2765(4) 0.4878(3) 0.2054(2) 0.0501(14) Uani d . 1 . .
H H24A -0.2968 0.5389 0.2132 0.060 Uiso calc R 1 . .
C C25 -0.1817(4) 0.4617(3) 0.2214(2) 0.0428(12) Uani d . 1 . .
H H25A -0.1387 0.4958 0.2402 0.051 Uiso calc R 1 . .
C C26 0.4375(4) 0.1316(3) 0.0694(2) 0.0433(12) Uani d . 1 . .
C C27 0.4367(5) 0.2075(4) 0.0496(2) 0.0574(15) Uani d . 1 . .
H H27A 0.3755 0.2332 0.0428 0.069 Uiso calc R 1 . .
C C28 0.5284(5) 0.2465(4) 0.0394(3) 0.0693(19) Uani d . 1 . .
H H28A 0.5281 0.2968 0.0248 0.083 Uiso calc R 1 . .
C C29 0.6169(5) 0.2092(5) 0.0514(3) 0.069(2) Uani d . 1 . .
C C30 0.6201(5) 0.1363(5) 0.0732(3) 0.077(2) Uani d . 1 . .
H H30A 0.6817 0.1130 0.0827 0.092 Uiso calc R 1 . .
C C31 0.5310(4) 0.0971(4) 0.0813(3) 0.0603(16) Uani d . 1 . .
H H31A 0.5332 0.0461 0.0950 0.072 Uiso calc R 1 . .
C C32 0.2688(4) 0.0565(3) 0.0135(2) 0.0468(13) Uani d . 1 . .
C C33 0.1857(5) 0.0077(4) 0.0086(3) 0.0665(18) Uani d . 1 . .
H H33A 0.1581 -0.0131 0.0390 0.080 Uiso calc R 1 . .
C C34 0.1424(5) -0.0111(5) -0.0403(4) 0.086(3) Uani d . 1 . .
H H34A 0.0866 -0.0443 -0.0428 0.103 Uiso calc R 1 . .
C C35 0.1842(7) 0.0212(5) -0.0873(3) 0.088(3) Uani d . 1 . .
H H35A 0.1560 0.0090 -0.1206 0.105 Uiso calc R 1 . .
C C36 0.2638(7) 0.0686(5) -0.0828(3) 0.084(2) Uani d . 1 . .
H H36A 0.2910 0.0898 -0.1132 0.101 Uiso calc R 1 . .
C C37 0.3079(5) 0.0874(4) -0.0327(2) 0.0645(17) Uani d . 1 . .
H H37A 0.3636 0.1207 -0.0305 0.077 Uiso calc R 1 . .
C C38 0.3574(4) -0.0136(3) 0.1050(2) 0.0433(12) Uani d . 1 . .
C C39 0.3556(4) -0.0316(4) 0.1587(2) 0.0523(14) Uani d . 1 . .
H H39A 0.3277 0.0044 0.1819 0.063 Uiso calc R 1 . .
C C40 0.3944(5) -0.1020(4) 0.1784(3) 0.0623(17) Uani d . 1 . .
H H40A 0.3925 -0.1131 0.2145 0.075 Uiso calc R 1 . .
C C41 0.4354(5) -0.1553(4) 0.1442(3) 0.0685(19) Uani d . 1 . .
H H41A 0.4647 -0.2015 0.1574 0.082 Uiso calc R 1 . .
C C42 0.4335(5) -0.1402(4) 0.0897(3) 0.071(2) Uani d . 1 . .
H H42A 0.4572 -0.1777 0.0663 0.085 Uiso calc R 1 . .
C C43 0.3966(5) -0.0703(4) 0.0715(2) 0.0571(16) Uani d . 1 . .
H H43A 0.3974 -0.0600 0.0353 0.069 Uiso calc R 1 . .
C C44 0.2033(4) 0.3203(3) 0.0846(3) 0.0491(14) Uani d . 1 . .
C C45 0.3714(4) 0.3393(4) 0.1466(3) 0.0670(19) Uani d . 1 . .
C C46 0.2647(5) 0.2992(3) 0.2354(3) 0.0525(14) Uani d . 1 . .
C C47 0.1078(4) 0.1867(3) 0.2453(2) 0.0475(13) Uani d . 1 . .
C C48 -0.0591(4) 0.1669(3) 0.1799(3) 0.0513(14) Uani d . 1 . .
C C49 0.0046(4) 0.2904(3) 0.1191(2) 0.0431(12) Uani d . 1 . .
C C50 0.1146(4) 0.1708(4) 0.0662(2) 0.0481(13) Uani d . 1 . .
C C51 0.1244(4) 0.0604(3) 0.1463(2) 0.0428(12) Uani d . 1 . .
C C52 0.2949(4) 0.1556(3) 0.1875(2) 0.0442(12) Uani d . 1 . .
Cl Cl1A 0.3768(15) 0.4277(14) -0.0348(9) 0.097(6) Uani d PD 0.15 A 1
Cl Cl2A 0.5082(16) 0.3887(11) -0.1025(9) 0.118(7) Uani d PD 0.15 A 1
Cl Cl3A 0.326(2) 0.3053(11) -0.0909(11) 0.102(7) Uani d PD 0.15 A 1
C C53A 0.393(2) 0.382(2) -0.0880(16) 0.073(13) Uiso d PD 0.15 A 1
H H53A 0.3597 0.4163 -0.1145 0.088 Uiso calc PR 0.15 A 1
Cl Cl1B 0.3361(12) 0.4365(13) -0.0503(7) 0.084(5) Uani d PD 0.15 B 2
Cl Cl2B 0.4565(12) 0.3670(9) -0.1348(7) 0.085(5) Uani d PD 0.15 B 2
Cl Cl3B 0.3069(15) 0.2742(9) -0.0856(6) 0.064(4) Uani d PD 0.15 B 2
C C53B 0.348(2) 0.3668(12) -0.0994(11) 0.042(8) Uiso d PD 0.15 B 2
H H53B 0.2971 0.3845 -0.1260 0.051 Uiso calc PR 0.15 B 2

loop_
_atom_site_aniso_label
_atom_site_aniso_U_11
_atom_site_aniso_U_22
_atom_site_aniso_U_33
_atom_site_aniso_U_12
_atom_site_aniso_U_13
_atom_site_aniso_U_23
Ru1 0.03017(19) 0.0334(2) 0.0485(3) -0.00255(15) 0.00296(16) -0.00460(18)
Ru2 0.03149(19) 0.0291(2) 0.0367(2) -0.00158(14) 0.00485(15) -0.00434(16)
Ru3 0.03338(19) 0.0313(2) 0.0368(2) 0.00096(15) 0.00430(15) -0.00422(16)
As1 0.0338(2) 0.0305(3) 0.0433(3) -0.00346(19) 0.0004(2) -0.0003(2)
As2 0.0318(2) 0.0296(3) 0.0341(3) 0.00008(18) 0.00137(19) -0.0033(2)
P1 0.0365(6) 0.0405(7) 0.0407(7) -0.0001(5) 0.0085(5) -0.0065(6)
Br1 0.0793(6) 0.1379(9) 0.1450(9) -0.0582(6) 0.0501(6) -0.0405(7)
O1 0.082(3) 0.077(3) 0.049(3) -0.009(3) 0.007(2) 0.007(2)
O2 0.047(3) 0.155(6) 0.182(7) -0.041(3) 0.029(4) -0.067(5)
O3 0.106(4) 0.060(3) 0.058(3) 0.003(3) -0.017(3) -0.005(2)
O4 0.094(4) 0.061(3) 0.057(3) 0.022(3) -0.002(2) 0.015(2)
O5 0.062(3) 0.061(3) 0.147(5) -0.029(2) 0.029(3) -0.022(3)
O6 0.054(2) 0.085(3) 0.054(3) 0.009(2) -0.001(2) 0.010(2)
O7 0.090(3) 0.082(4) 0.058(3) 0.016(3) -0.022(3) -0.008(3)
O8 0.069(3) 0.046(3) 0.084(3) -0.013(2) 0.006(2) 0.007(2)
O9 0.060(3) 0.049(3) 0.080(3) 0.013(2) -0.027(2) -0.013(2)
C1 0.039(3) 0.040(3) 0.059(4) -0.010(2) -0.001(2) -0.005(3)
C2 0.065(4) 0.042(4) 0.102(6) -0.003(3) -0.022(4) -0.005(4)
C3 0.077(5) 0.042(4) 0.146(8) -0.015(3) -0.027(5) -0.014(4)
C4 0.064(4) 0.060(5) 0.139(8) -0.016(4) -0.027(5) -0.030(5)
C5 0.083(5) 0.062(5) 0.138(8) -0.008(4) -0.059(5) -0.002(5)
C6 0.071(4) 0.040(4) 0.126(7) -0.008(3) -0.044(4) 0.002(4)
C7 0.051(3) 0.038(3) 0.046(3) -0.004(2) -0.001(2) 0.004(2)
C8 0.058(4) 0.095(6) 0.074(5) 0.013(4) 0.001(3) 0.038(4)
C9 0.089(6) 0.122(8) 0.100(7) 0.030(5) -0.021(5) 0.050(6)
C10 0.111(7) 0.098(7) 0.075(6) 0.008(6) -0.026(5) 0.043(5)
C11 0.158(9) 0.073(5) 0.048(4) -0.024(6) 0.005(5) 0.019(4)
C12 0.075(4) 0.071(5) 0.065(4) -0.006(4) 0.008(3) 0.018(4)
C13 0.042(3) 0.036(3) 0.035(3) -0.003(2) 0.002(2) -0.004(2)
C14 0.044(3) 0.033(3) 0.036(3) -0.002(2) 0.005(2) -0.003(2)
C15 0.047(3) 0.082(5) 0.041(3) 0.008(3) 0.001(2) -0.002(3)
C16 0.062(4) 0.109(6) 0.037(3) 0.005(4) -0.005(3) 0.009(3)
C17 0.083(5) 0.082(5) 0.047(4) -0.008(4) 0.013(3) 0.007(4)
C18 0.064(4) 0.088(5) 0.053(4) -0.008(4) 0.015(3) 0.005(4)
C19 0.042(3) 0.064(4) 0.048(3) -0.004(3) 0.001(2) 0.004(3)
C20 0.034(2) 0.041(3) 0.036(3) 0.002(2) -0.0006(19) -0.003(2)
C21 0.041(3) 0.049(3) 0.073(4) 0.003(2) -0.007(3) -0.019(3)
C22 0.036(3) 0.073(5) 0.097(5) 0.004(3) -0.017(3) -0.028(4)
C23 0.039(3) 0.072(4) 0.073(4) 0.017(3) -0.009(3) 0.000(3)
C24 0.046(3) 0.041(3) 0.063(4) 0.008(2) -0.006(3) -0.001(3)
C25 0.040(3) 0.038(3) 0.049(3) -0.001(2) -0.004(2) -0.005(2)
C26 0.038(3) 0.053(3) 0.039(3) -0.004(2) 0.005(2) -0.009(2)
C27 0.055(3) 0.055(4) 0.063(4) -0.004(3) 0.013(3) -0.002(3)
C28 0.072(4) 0.063(4) 0.074(5) -0.017(3) 0.026(4) 0.001(3)
C29 0.045(3) 0.089(5) 0.075(5) -0.028(3) 0.026(3) -0.027(4)
C30 0.044(3) 0.094(6) 0.094(6) -0.013(4) 0.012(3) -0.014(5)
C31 0.046(3) 0.066(4) 0.070(4) 0.001(3) 0.001(3) 0.000(3)
C32 0.043(3) 0.050(3) 0.047(3) 0.003(2) 0.000(2) -0.015(3)
C33 0.058(4) 0.069(4) 0.073(5) -0.003(3) 0.002(3) -0.020(4)
C34 0.061(4) 0.085(6) 0.110(7) -0.001(4) -0.023(4) -0.042(5)
C35 0.108(7) 0.086(6) 0.068(5) 0.016(5) -0.029(5) -0.029(5)
C36 0.108(6) 0.091(6) 0.051(4) 0.007(5) -0.012(4) -0.011(4)
C37 0.065(4) 0.080(5) 0.049(4) 0.003(3) 0.002(3) -0.010(3)
C38 0.040(3) 0.039(3) 0.051(3) 0.003(2) 0.010(2) -0.004(2)
C39 0.057(3) 0.046(3) 0.054(4) 0.008(3) 0.008(3) -0.008(3)
C40 0.077(4) 0.050(4) 0.061(4) 0.011(3) 0.012(3) 0.003(3)
C41 0.069(4) 0.044(4) 0.093(5) 0.017(3) 0.016(4) 0.004(4)
C42 0.079(5) 0.049(4) 0.087(5) 0.016(3) 0.034(4) -0.008(4)
C43 0.070(4) 0.050(4) 0.053(4) 0.014(3) 0.018(3) -0.007(3)
C44 0.041(3) 0.048(3) 0.058(4) -0.008(2) 0.011(3) -0.004(3)
C45 0.040(3) 0.069(4) 0.092(5) -0.011(3) 0.007(3) -0.020(4)
C46 0.060(4) 0.037(3) 0.060(4) 0.006(3) -0.004(3) -0.001(3)
C47 0.053(3) 0.037(3) 0.053(4) 0.008(2) 0.008(3) -0.003(3)
C48 0.043(3) 0.042(3) 0.070(4) -0.005(2) 0.014(3) -0.010(3)
C49 0.035(2) 0.051(3) 0.044(3) 0.000(2) 0.001(2) -0.001(3)
C50 0.049(3) 0.051(3) 0.044(3) 0.007(3) 0.000(3) -0.007(3)
C51 0.041(3) 0.041(3) 0.046(3) 0.002(2) 0.001(2) 0.000(2)
C52 0.047(3) 0.035(3) 0.051(3) 0.002(2) -0.002(2) -0.011(2)
Cl1A 0.087(13) 0.096(12) 0.106(14) 0.037(11) -0.019(10) 0.010(10)
Cl2A 0.130(16) 0.092(12) 0.136(17) 0.018(11) 0.087(13) 0.028(12)
Cl3A 0.117(16) 0.054(12) 0.135(17) 0.003(10) -0.007(12) 0.008(11)
Cl1B 0.062(9) 0.110(13) 0.081(11) 0.027(9) 0.012(8) 0.000(9)
Cl2B 0.098(11) 0.060(8) 0.099(11) 0.058(8) 0.034(8) 0.020(8)
Cl3B 0.090(9) 0.046(9) 0.054(7) -0.010(7) -0.012(6) 0.027(7)

loop_
_atom_type_symbol
_atom_type_description
_atom_type_scat_dispersion_real
_atom_type_scat_dispersion_imag
_atom_type_scat_source
C C 0.0033 0.0016 'International Tables Vol C Tables 4.2.6.8 and 6.1.1.4'
H H 0.0000 0.0000 'International Tables Vol C Tables 4.2.6.8 and 6.1.1.4'
O O 0.0106 0.0060 'International Tables Vol C Tables 4.2.6.8 and 6.1.1.4'
P P 0.1023 0.0942 'International Tables Vol C Tables 4.2.6.8 and 6.1.1.4'
Cl Cl 0.1484 0.1585 'International Tables Vol C Tables 4.2.6.8 and 6.1.1.4'
As As 0.0499 2.0058 'International Tables Vol C Tables 4.2.6.8 and 6.1.1.4'
Br Br -0.2901 2.4595 'International Tables Vol C Tables 4.2.6.8 and 6.1.1.4'
Ru Ru -1.2594 0.8363 'International Tables Vol C Tables 4.2.6.8 and 6.1.1.4'

loop_
_geom_angle_atom_site_label_1
_geom_angle_atom_site_label_2
_geom_angle_atom_site_label_3
_geom_angle_site_symmetry_1
_geom_angle_site_symmetry_3
_geom_angle
_geom_angle_publ_flag
C45 Ru1 C44 . . 89.8(3) ?
C45 Ru1 C46 . . 92.9(3) ?
C44 Ru1 C46 . . 176.3(2) ?
C45 Ru1 As1 . . 100.9(2) ?
C44 Ru1 As1 . . 94.12(17) ?
C46 Ru1 As1 . . 87.98(17) ?
C45 Ru1 Ru2 . . 167.2(2) ?
C44 Ru1 Ru2 . . 93.30(15) ?
C46 Ru1 Ru2 . . 83.58(18) ?
As1 Ru1 Ru2 . . 91.263(18) ?
C45 Ru1 Ru3 . . 109.7(2) ?
C44 Ru1 Ru3 . . 76.52(17) ?
C46 Ru1 Ru3 . . 100.10(17) ?
As1 Ru1 Ru3 . . 147.83(2) ?
Ru2 Ru1 Ru3 . . 59.268(13) ?
C48 Ru2 C49 . . 92.4(3) ?
C48 Ru2 C47 . . 91.4(3) ?
C49 Ru2 C47 . . 175.0(2) ?
C48 Ru2 As2 . . 102.07(17) ?
C49 Ru2 As2 . . 89.41(16) ?
C47 Ru2 As2 . . 93.03(16) ?
C48 Ru2 Ru3 . . 100.77(17) ?
C49 Ru2 Ru3 . . 92.41(15) ?
C47 Ru2 Ru3 . . 83.63(15) ?
As2 Ru2 Ru3 . . 156.99(2) ?
C48 Ru2 Ru1 . . 160.77(17) ?
C49 Ru2 Ru1 . . 82.88(15) ?
C47 Ru2 Ru1 . . 92.46(17) ?
As2 Ru2 Ru1 . . 96.525(18) ?
Ru3 Ru2 Ru1 . . 61.024(13) ?
C51 Ru3 C52 . . 101.4(2) ?
C51 Ru3 C50 . . 92.2(2) ?
C52 Ru3 C50 . . 166.3(2) ?
C51 Ru3 P1 . . 94.43(16) ?
C52 Ru3 P1 . . 89.15(16) ?
C50 Ru3 P1 . . 91.29(16) ?
C51 Ru3 Ru2 . . 86.79(16) ?
C52 Ru3 Ru2 . . 94.01(15) ?
C50 Ru3 Ru2 . . 85.20(16) ?
P1 Ru3 Ru2 . . 176.33(4) ?
C51 Ru3 Ru1 . . 143.46(16) ?
C52 Ru3 Ru1 . . 69.60(16) ?
C50 Ru3 Ru1 . . 98.52(18) ?
P1 Ru3 Ru1 . . 119.95(4) ?
Ru2 Ru3 Ru1 . . 59.708(13) ?
C7 As1 C1 . . 100.8(2) ?
C7 As1 C13 . . 104.7(2) ?
C1 As1 C13 . . 99.0(2) ?
C7 As1 Ru1 . . 118.55(17) ?
C1 As1 Ru1 . . 117.51(16) ?
C13 As1 Ru1 . . 113.54(15) ?
C20 As2 C14 . . 102.0(2) ?
C20 As2 C13 . . 104.0(2) ?
C14 As2 C13 . . 101.7(2) ?
C20 As2 Ru2 . . 116.18(14) ?
C14 As2 Ru2 . . 117.40(15) ?
C13 As2 Ru2 . . 113.62(14) ?
C38 P1 C32 . . 101.1(3) ?
C38 P1 C26 . . 101.9(3) ?
C32 P1 C26 . . 104.9(2) ?
C38 P1 Ru3 . . 117.08(17) ?
C32 P1 Ru3 . . 112.92(17) ?
C26 P1 Ru3 . . 117.05(18) ?
C6 C1 C2 . . 119.0(5) ?
C6 C1 As1 . . 120.3(5) ?
C2 C1 As1 . . 120.7(4) ?
C1 C2 C3 . . 119.9(6) ?
C1 C2 H2A . . 120.0 ?
C3 C2 H2A . . 120.0 ?
C4 C3 C2 . . 119.5(7) ?
C4 C3 H3A . . 120.2 ?
C2 C3 H3A . . 120.2 ?
C5 C4 C3 . . 120.9(7) ?
C5 C4 H4A . . 119.6 ?
C3 C4 H4A . . 119.6 ?
C4 C5 C6 . . 121.0(7) ?
C4 C5 H5A . . 119.5 ?
C6 C5 H5A . . 119.5 ?
C1 C6 C5 . . 119.6(6) ?
C1 C6 H6A . . 120.2 ?
C5 C6 H6A . . 120.2 ?
C8 C7 C12 . . 118.3(6) ?
C8 C7 As1 . . 123.9(5) ?
C12 C7 As1 . . 117.7(5) ?
C7 C8 C9 . . 119.7(7) ?
C7 C8 H8A . . 120.1 ?
C9 C8 H8A . . 120.1 ?
C10 C9 C8 . . 123.0(9) ?
C10 C9 H9A . . 118.5 ?
C8 C9 H9A . . 118.5 ?
C9 C10 C11 . . 119.9(8) ?
C9 C10 H10A . . 120.0 ?
C11 C10 H10A . . 120.0 ?
C10 C11 C12 . . 118.7(7) ?
C10 C11 H11A . . 120.7 ?
C12 C11 H11A . . 120.7 ?
C7 C12 C11 . . 120.2(7) ?
C7 C12 H12A . . 119.9 ?
C11 C12 H12A . . 119.9 ?
As1 C13 As2 . . 112.8(2) ?
As1 C13 H13A . . 109.0 ?
As2 C13 H13A . . 109.0 ?
As1 C13 H13B . . 109.0 ?
As2 C13 H13B . . 109.0 ?
H13A C13 H13B . . 107.8 ?
C15 C14 C19 . . 119.9(5) ?
C15 C14 As2 . . 119.7(4) ?
C19 C14 As2 . . 120.4(4) ?
C14 C15 C16 . . 119.4(6) ?
C14 C15 H15A . . 120.3 ?
C16 C15 H15A . . 120.3 ?
C17 C16 C15 . . 121.0(6) ?
C17 C16 H16A . . 119.5 ?
C15 C16 H16A . . 119.5 ?
C16 C17 C18 . . 120.2(6) ?
C16 C17 H17A . . 119.9 ?
C18 C17 H17A . . 119.9 ?
C19 C18 C17 . . 118.5(6) ?
C19 C18 H18A . . 120.7 ?
C17 C18 H18A . . 120.7 ?
C14 C19 C18 . . 120.9(6) ?
C14 C19 H19A . . 119.5 ?
C18 C19 H19A . . 119.5 ?
C25 C20 C21 . . 119.1(5) ?
C25 C20 As2 . . 123.1(4) ?
C21 C20 As2 . . 117.7(4) ?
C20 C21 C22 . . 119.9(5) ?
C20 C21 H21A . . 120.0 ?
C22 C21 H21A . . 120.0 ?
C23 C22 C21 . . 119.6(6) ?
C23 C22 H22A . . 120.2 ?
C21 C22 H22A . . 120.2 ?
C24 C23 C22 . . 120.1(5) ?
C24 C23 H23A . . 120.0 ?
C22 C23 H23A . . 120.0 ?
C23 C24 C25 . . 119.5(5) ?
C23 C24 H24A . . 120.2 ?
C25 C24 H24A . . 120.2 ?
C20 C25 C24 . . 121.8(5) ?
C20 C25 H25A . . 119.1 ?
C24 C25 H25A . . 119.1 ?
C27 C26 C31 . . 117.7(5) ?
C27 C26 P1 . . 118.6(4) ?
C31 C26 P1 . . 123.6(5) ?
C26 C27 C28 . . 120.3(6) ?
C26 C27 H27A . . 119.8 ?
C28 C27 H27A . . 119.8 ?
C29 C28 C27 . . 118.9(7) ?
C29 C28 H28A . . 120.5 ?
C27 C28 H28A . . 120.5 ?
C30 C29 C28 . . 122.1(6) ?
C30 C29 Br1 . . 119.3(6) ?
C28 C29 Br1 . . 118.6(6) ?
C29 C30 C31 . . 119.1(7) ?
C29 C30 H30A . . 120.4 ?
C31 C30 H30A . . 120.4 ?
C30 C31 C26 . . 121.7(7) ?
C30 C31 H31A . . 119.1 ?
C26 C31 H31A . . 119.1 ?
C33 C32 C37 . . 117.9(6) ?
C33 C32 P1 . . 118.6(5) ?
C37 C32 P1 . . 123.3(5) ?
C32 C33 C34 . . 121.7(7) ?
C32 C33 H33A . . 119.2 ?
C34 C33 H33A . . 119.2 ?
C33 C34 C35 . . 119.4(7) ?
C33 C34 H34A . . 120.3 ?
C35 C34 H34A . . 120.3 ?
C36 C35 C34 . . 119.1(7) ?
C36 C35 H35A . . 120.4 ?
C34 C35 H35A . . 120.4 ?
C35 C36 C37 . . 121.2(8) ?
C35 C36 H36A . . 119.4 ?
C37 C36 H36A . . 119.4 ?
C32 C37 C36 . . 120.7(7) ?
C32 C37 H37A . . 119.7 ?
C36 C37 H37A . . 119.7 ?
C39 C38 C43 . . 117.3(5) ?
C39 C38 P1 . . 121.3(4) ?
C43 C38 P1 . . 121.3(4) ?
C40 C39 C38 . . 121.4(5) ?
C40 C39 H39A . . 119.3 ?
C38 C39 H39A . . 119.3 ?
C41 C40 C39 . . 119.4(6) ?
C41 C40 H40A . . 120.3 ?
C39 C40 H40A . . 120.3 ?
C40 C41 C42 . . 120.1(6) ?
C40 C41 H41A . . 119.9 ?
C42 C41 H41A . . 119.9 ?
C43 C42 C41 . . 119.3(6) ?
C43 C42 H42A . . 120.4 ?
C41 C42 H42A . . 120.4 ?
C42 C43 C38 . . 122.3(6) ?
C42 C43 H43A . . 118.8 ?
C38 C43 H43A . . 118.8 ?
O1 C44 Ru1 . . 171.8(5) ?
O2 C45 Ru1 . . 178.8(7) ?
O3 C46 Ru1 . . 173.6(6) ?
O4 C47 Ru2 . . 174.7(5) ?
O5 C48 Ru2 . . 177.5(6) ?
O6 C49 Ru2 . . 174.3(5) ?
O7 C50 Ru3 . . 175.4(5) ?
O8 C51 Ru3 . . 176.1(5) ?
O9 C52 Ru3 . . 169.5(5) ?
Cl1A C53A Cl3A . . 111(2) ?
Cl1A C53A Cl2A . . 109(2) ?
Cl3A C53A Cl2A . . 127(2) ?
Cl1A C53A H53A . . 102.5 ?
Cl3A C53A H53A . . 102.5 ?
Cl2A C53A H53A . . 102.5 ?
Cl3B C53B Cl2B . . 112.6(15) ?
Cl3B C53B Cl1B . . 116.8(16) ?
Cl2B C53B Cl1B . . 117.9(14) ?
Cl3B C53B H53B . . 102.0 ?
Cl2B C53B H53B . . 102.0 ?
Cl1B C53B H53B . . 102.0 ?

loop_
_geom_bond_atom_site_label_1
_geom_bond_atom_site_label_2
_geom_bond_site_symmetry_2
_geom_bond_distance
_geom_bond_publ_flag
Ru1 C45 . 1.883(6) ?
Ru1 C44 . 1.940(7) ?
Ru1 C46 . 1.942(7) ?
Ru1 As1 . 2.4410(6) ?
Ru1 Ru2 . 2.8495(5) ?
Ru1 Ru3 . 2.8870(6) ?
Ru2 C48 . 1.885(6) ?
Ru2 C49 . 1.915(6) ?
Ru2 C47 . 1.935(6) ?
Ru2 As2 . 2.4323(6) ?
Ru2 Ru3 . 2.8366(5) ?
Ru3 C51 . 1.880(5) ?
Ru3 C52 . 1.916(6) ?
Ru3 C50 . 1.940(6) ?
Ru3 P1 . 2.3423(13) ?
As1 C7 . 1.941(5) ?
As1 C1 . 1.957(5) ?
As1 C13 . 1.964(5) ?
As2 C20 . 1.942(5) ?
As2 C14 . 1.958(5) ?
As2 C13 . 1.972(5) ?
P1 C38 . 1.823(6) ?
P1 C32 . 1.828(6) ?
P1 C26 . 1.828(5) ?
Br1 C29 . 1.902(6) ?
O1 C44 . 1.129(7) ?
O2 C45 . 1.143(7) ?
O3 C46 . 1.132(7) ?
O4 C47 . 1.130(7) ?
O5 C48 . 1.153(7) ?
O6 C49 . 1.149(6) ?
O7 C50 . 1.140(7) ?
O8 C51 . 1.142(6) ?
O9 C52 . 1.149(6) ?
C1 C6 . 1.362(8) ?
C1 C2 . 1.378(8) ?
C2 C3 . 1.412(9) ?
C2 H2A . 0.9300 ?
C3 C4 . 1.342(10) ?
C3 H3A . 0.9300 ?
C4 C5 . 1.333(11) ?
C4 H4A . 0.9300 ?
C5 C6 . 1.401(9) ?
C5 H5A . 0.9300 ?
C6 H6A . 0.9300 ?
C7 C8 . 1.349(8) ?
C7 C12 . 1.390(8) ?
C8 C9 . 1.393(10) ?
C8 H8A . 0.9300 ?
C9 C10 . 1.283(12) ?
C9 H9A . 0.9300 ?
C10 C11 . 1.385(12) ?
C10 H10A . 0.9300 ?
C11 C12 . 1.398(10) ?
C11 H11A . 0.9300 ?
C12 H12A . 0.9300 ?
C13 H13A . 0.9700 ?
C13 H13B . 0.9700 ?
C14 C15 . 1.375(7) ?
C14 C19 . 1.376(7) ?
C15 C16 . 1.388(8) ?
C15 H15A . 0.9300 ?
C16 C17 . 1.354(9) ?
C16 H16A . 0.9300 ?
C17 C18 . 1.400(10) ?
C17 H17A . 0.9300 ?
C18 C19 . 1.386(8) ?
C18 H18A . 0.9300 ?
C19 H19A . 0.9300 ?
C20 C25 . 1.371(7) ?
C20 C21 . 1.382(7) ?
C21 C22 . 1.405(8) ?
C21 H21A . 0.9300 ?
C22 C23 . 1.388(9) ?
C22 H22A . 0.9300 ?
C23 C24 . 1.376(8) ?
C23 H23A . 0.9300 ?
C24 C25 . 1.379(7) ?
C24 H24A . 0.9300 ?
C25 H25A . 0.9300 ?
C26 C27 . 1.381(8) ?
C26 C31 . 1.393(8) ?
C27 C28 . 1.412(8) ?
C27 H27A . 0.9300 ?
C28 C29 . 1.358(10) ?
C28 H28A . 0.9300 ?
C29 C30 . 1.352(11) ?
C30 C31 . 1.375(9) ?
C30 H30A . 0.9300 ?
C31 H31A . 0.9300 ?
C32 C33 . 1.380(8) ?
C32 C37 . 1.390(8) ?
C33 C34 . 1.381(10) ?
C33 H33A . 0.9300 ?
C34 C35 . 1.433(12) ?
C34 H34A . 0.9300 ?
C35 C36 . 1.326(11) ?
C35 H35A . 0.9300 ?
C36 C37 . 1.412(9) ?
C36 H36A . 0.9300 ?
C37 H37A . 0.9300 ?
C38 C39 . 1.390(8) ?
C38 C43 . 1.390(7) ?
C39 C40 . 1.385(8) ?
C39 H39A . 0.9300 ?
C40 C41 . 1.372(9) ?
C40 H40A . 0.9300 ?
C41 C42 . 1.397(10) ?
C41 H41A . 0.9300 ?
C42 C43 . 1.356(9) ?
C42 H42A . 0.9300 ?
C43 H43A . 0.9300 ?
Cl1A C53A . 1.57(2) ?
Cl2A C53A . 1.58(2) ?
Cl3A C53A . 1.58(2) ?
C53A H53A . 0.9800 ?
Cl1B C53B . 1.721(17) ?
Cl2B C53B . 1.720(16) ?
Cl3B C53B . 1.699(16) ?
C53B H53B . 0.9800 ?

loop_
_geom_hbond_atom_site_label_D
_geom_hbond_atom_site_label_H
_geom_hbond_atom_site_label_A
_geom_hbond_site_symmetry_A
_geom_hbond_distance_DH
_geom_hbond_distance_HA
_geom_hbond_distance_DA
_geom_hbond_angle_DHA
_geom_hbond_publ_flag
C23 H23A O2 1_455 0.9300 2.5900 3.180(8) 122.00 yes

loop_
_geom_torsion_atom_site_label_1
_geom_torsion_atom_site_label_2
_geom_torsion_atom_site_label_3
_geom_torsion_atom_site_label_4
_geom_torsion_site_symmetry_1
_geom_torsion_site_symmetry_2
_geom_torsion_site_symmetry_3
_geom_torsion_site_symmetry_4
_geom_torsion
_geom_torsion_publ_flag
C45 Ru1 Ru2 C48 . . . . -51.6(12) ?
C44 Ru1 Ru2 C48 . . . . 52.1(6) ?
C46 Ru1 Ru2 C48 . . . . -125.9(6) ?
As1 Ru1 Ru2 C48 . . . . 146.3(6) ?
Ru3 Ru1 Ru2 C48 . . . . -20.1(6) ?
C45 Ru1 Ru2 C49 . . . . -128.2(10) ?
C44 Ru1 Ru2 C49 . . . . -24.6(2) ?
C46 Ru1 Ru2 C49 . . . . 157.5(2) ?
As1 Ru1 Ru2 C49 . . . . 69.63(17) ?
Ru3 Ru1 Ru2 C49 . . . . -96.76(17) ?
C45 Ru1 Ru2 C47 . . . . 49.9(10) ?
C44 Ru1 Ru2 C47 . . . . 153.5(2) ?
C46 Ru1 Ru2 C47 . . . . -24.5(2) ?
As1 Ru1 Ru2 C47 . . . . -112.29(16) ?
Ru3 Ru1 Ru2 C47 . . . . 81.33(16) ?
C45 Ru1 Ru2 As2 . . . . 143.2(10) ?
C44 Ru1 Ru2 As2 . . . . -113.15(17) ?
C46 Ru1 Ru2 As2 . . . . 68.87(17) ?
As1 Ru1 Ru2 As2 . . . . -18.95(2) ?
Ru3 Ru1 Ru2 As2 . . . . 174.66(2) ?
C45 Ru1 Ru2 Ru3 . . . . -31.5(10) ?
C44 Ru1 Ru2 Ru3 . . . . 72.19(17) ?
C46 Ru1 Ru2 Ru3 . . . . -105.79(17) ?
As1 Ru1 Ru2 Ru3 . . . . 166.39(2) ?
C48 Ru2 Ru3 C51 . . . . -21.9(3) ?
C49 Ru2 Ru3 C51 . . . . -114.8(2) ?
C47 Ru2 Ru3 C51 . . . . 68.3(2) ?
As2 Ru2 Ru3 C51 . . . . 151.05(17) ?
Ru1 Ru2 Ru3 C51 . . . . 164.73(17) ?
C48 Ru2 Ru3 C52 . . . . -123.1(3) ?
C49 Ru2 Ru3 C52 . . . . 144.0(2) ?
C47 Ru2 Ru3 C52 . . . . -32.8(2) ?
As2 Ru2 Ru3 C52 . . . . 49.86(17) ?
Ru1 Ru2 Ru3 C52 . . . . 63.54(17) ?
C48 Ru2 Ru3 C50 . . . . 70.6(3) ?
C49 Ru2 Ru3 C50 . . . . -22.3(2) ?
C47 Ru2 Ru3 C50 . . . . 160.8(2) ?
As2 Ru2 Ru3 C50 . . . . -116.46(19) ?
Ru1 Ru2 Ru3 C50 . . . . -102.79(18) ?
C48 Ru2 Ru3 Ru1 . . . . 173.4(2) ?
C49 Ru2 Ru3 Ru1 . . . . 80.49(16) ?
C47 Ru2 Ru3 Ru1 . . . . -96.39(17) ?
As2 Ru2 Ru3 Ru1 . . . . -13.68(5) ?
C45 Ru1 Ru3 C51 . . . . 146.7(4) ?
C44 Ru1 Ru3 C51 . . . . -128.4(3) ?
C46 Ru1 Ru3 C51 . . . . 50.0(3) ?
As1 Ru1 Ru3 C51 . . . . -52.4(3) ?
Ru2 Ru1 Ru3 C51 . . . . -26.2(3) ?
C45 Ru1 Ru3 C52 . . . . 65.3(3) ?
C44 Ru1 Ru3 C52 . . . . 150.1(2) ?
C46 Ru1 Ru3 C52 . . . . -31.4(3) ?
As1 Ru1 Ru3 C52 . . . . -133.90(18) ?
Ru2 Ru1 Ru3 C52 . . . . -107.67(17) ?
C45 Ru1 Ru3 C50 . . . . -107.7(3) ?
C44 Ru1 Ru3 C50 . . . . -22.9(2) ?
C46 Ru1 Ru3 C50 . . . . 155.5(2) ?
As1 Ru1 Ru3 C50 . . . . 53.08(17) ?
Ru2 Ru1 Ru3 C50 . . . . 79.31(16) ?
C45 Ru1 Ru3 P1 . . . . -11.3(3) ?
C44 Ru1 Ru3 P1 . . . . 73.58(16) ?
C46 Ru1 Ru3 P1 . . . . -107.99(19) ?
As1 Ru1 Ru3 P1 . . . . 149.55(6) ?
Ru2 Ru1 Ru3 P1 . . . . 175.78(5) ?
C45 Ru1 Ru3 Ru2 . . . . 173.0(3) ?
C44 Ru1 Ru3 Ru2 . . . . -102.20(16) ?
C46 Ru1 Ru3 Ru2 . . . . 76.23(18) ?
As1 Ru1 Ru3 Ru2 . . . . -26.23(4) ?
C45 Ru1 As1 C7 . . . . 94.2(3) ?
C44 Ru1 As1 C7 . . . . 3.7(2) ?
C46 Ru1 As1 C7 . . . . -173.3(3) ?
Ru2 Ru1 As1 C7 . . . . -89.72(18) ?
Ru3 Ru1 As1 C7 . . . . -67.39(19) ?
C45 Ru1 As1 C1 . . . . -27.4(3) ?
C44 Ru1 As1 C1 . . . . -118.0(2) ?
C46 Ru1 As1 C1 . . . . 65.1(3) ?
Ru2 Ru1 As1 C1 . . . . 148.64(19) ?
Ru3 Ru1 As1 C1 . . . . 170.97(19) ?
C45 Ru1 As1 C13 . . . . -142.2(3) ?
C44 Ru1 As1 C13 . . . . 127.2(2) ?
C46 Ru1 As1 C13 . . . . -49.7(2) ?
Ru2 Ru1 As1 C13 . . . . 33.83(16) ?
Ru3 Ru1 As1 C13 . . . . 56.16(17) ?
C48 Ru2 As2 C20 . . . . -50.9(3) ?
C49 Ru2 As2 C20 . . . . 41.4(2) ?
C47 Ru2 As2 C20 . . . . -143.0(2) ?
Ru3 Ru2 As2 C20 . . . . 136.14(17) ?
Ru1 Ru2 As2 C20 . . . . 124.12(16) ?
C48 Ru2 As2 C14 . . . . 70.0(3) ?
C49 Ru2 As2 C14 . . . . 162.3(2) ?
C47 Ru2 As2 C14 . . . . -22.1(2) ?
Ru3 Ru2 As2 C14 . . . . -102.88(17) ?
Ru1 Ru2 As2 C14 . . . . -114.89(17) ?
C48 Ru2 As2 C13 . . . . -171.6(3) ?
C49 Ru2 As2 C13 . . . . -79.3(2) ?
C47 Ru2 As2 C13 . . . . 96.3(2) ?
Ru3 Ru2 As2 C13 . . . . 15.51(18) ?
Ru1 Ru2 As2 C13 . . . . 3.49(17) ?
C51 Ru3 P1 C38 . . . . -38.5(3) ?
C52 Ru3 P1 C38 . . . . 62.9(3) ?
C50 Ru3 P1 C38 . . . . -130.8(3) ?
Ru1 Ru3 P1 C38 . . . . 128.6(2) ?
C51 Ru3 P1 C32 . . . . 78.3(3) ?
C52 Ru3 P1 C32 . . . . 179.6(3) ?
C50 Ru3 P1 C32 . . . . -14.1(3) ?
Ru1 Ru3 P1 C32 . . . . -114.7(2) ?
C51 Ru3 P1 C26 . . . . -159.8(3) ?
C52 Ru3 P1 C26 . . . . -58.5(3) ?
C50 Ru3 P1 C26 . . . . 107.8(3) ?
Ru1 Ru3 P1 C26 . . . . 7.2(2) ?
C7 As1 C1 C6 . . . . -157.4(6) ?
C13 As1 C1 C6 . . . . 95.6(6) ?
Ru1 As1 C1 C6 . . . . -27.0(6) ?
C7 As1 C1 C2 . . . . 24.0(6) ?
C13 As1 C1 C2 . . . . -83.0(6) ?
Ru1 As1 C1 C2 . . . . 154.4(5) ?
C6 C1 C2 C3 . . . . -1.2(11) ?
As1 C1 C2 C3 . . . . 177.4(6) ?
C1 C2 C3 C4 . . . . 0.1(13) ?
C2 C3 C4 C5 . . . . 0.0(15) ?
C3 C4 C5 C6 . . . . 0.8(16) ?
C2 C1 C6 C5 . . . . 2.1(12) ?
As1 C1 C6 C5 . . . . -176.5(7) ?
C4 C5 C6 C1 . . . . -1.9(15) ?
C1 As1 C7 C8 . . . . -107.4(6) ?
C13 As1 C7 C8 . . . . -5.0(6) ?
Ru1 As1 C7 C8 . . . . 122.8(6) ?
C1 As1 C7 C12 . . . . 71.4(5) ?
C13 As1 C7 C12 . . . . 173.8(5) ?
Ru1 As1 C7 C12 . . . . -58.3(5) ?
C12 C7 C8 C9 . . . . -0.3(12) ?
As1 C7 C8 C9 . . . . 178.5(7) ?
C7 C8 C9 C10 . . . . -0.5(16) ?
C8 C9 C10 C11 . . . . 0.3(17) ?
C9 C10 C11 C12 . . . . 0.8(15) ?
C8 C7 C12 C11 . . . . 1.4(10) ?
As1 C7 C12 C11 . . . . -177.5(6) ?
C10 C11 C12 C7 . . . . -1.6(12) ?
C7 As1 C13 As2 . . . . 92.9(3) ?
C1 As1 C13 As2 . . . . -163.3(3) ?
Ru1 As1 C13 As2 . . . . -37.9(3) ?
C20 As2 C13 As1 . . . . -107.9(3) ?
C14 As2 C13 As1 . . . . 146.4(3) ?
Ru2 As2 C13 As1 . . . . 19.3(3) ?
C20 As2 C14 C15 . . . . -164.4(5) ?
C13 As2 C14 C15 . . . . -57.1(5) ?
Ru2 As2 C14 C15 . . . . 67.5(5) ?
C20 As2 C14 C19 . . . . 17.8(5) ?
C13 As2 C14 C19 . . . . 125.1(5) ?
Ru2 As2 C14 C19 . . . . -110.3(4) ?
C19 C14 C15 C16 . . . . -0.1(10) ?
As2 C14 C15 C16 . . . . -177.9(5) ?
C14 C15 C16 C17 . . . . -0.3(11) ?
C15 C16 C17 C18 . . . . 0.4(12) ?
C16 C17 C18 C19 . . . . -0.1(11) ?
C15 C14 C19 C18 . . . . 0.3(9) ?
As2 C14 C19 C18 . . . . 178.2(5) ?
C17 C18 C19 C14 . . . . -0.3(10) ?
C14 As2 C20 C25 . . . . 74.7(5) ?
C13 As2 C20 C25 . . . . -30.7(5) ?
Ru2 As2 C20 C25 . . . . -156.4(4) ?
C14 As2 C20 C21 . . . . -102.1(5) ?
C13 As2 C20 C21 . . . . 152.5(4) ?
Ru2 As2 C20 C21 . . . . 26.8(5) ?
C25 C20 C21 C22 . . . . 1.0(9) ?
As2 C20 C21 C22 . . . . 177.9(5) ?
C20 C21 C22 C23 . . . . -0.9(11) ?
C21 C22 C23 C24 . . . . 0.6(11) ?
C22 C23 C24 C25 . . . . -0.3(10) ?
C21 C20 C25 C24 . . . . -0.8(8) ?
As2 C20 C25 C24 . . . . -177.5(4) ?
C23 C24 C25 C20 . . . . 0.5(9) ?
C38 P1 C26 C27 . . . . 179.3(5) ?
C32 P1 C26 C27 . . . . 74.3(5) ?
Ru3 P1 C26 C27 . . . . -51.7(5) ?
C38 P1 C26 C31 . . . . -1.9(5) ?
C32 P1 C26 C31 . . . . -106.8(5) ?
Ru3 P1 C26 C31 . . . . 127.2(5) ?
C31 C26 C27 C28 . . . . 3.0(9) ?
P1 C26 C27 C28 . . . . -178.1(5) ?
C26 C27 C28 C29 . . . . -2.5(10) ?
C27 C28 C29 C30 . . . . -0.6(11) ?
C27 C28 C29 Br1 . . . . 178.0(5) ?
C28 C29 C30 C31 . . . . 3.1(11) ?
Br1 C29 C30 C31 . . . . -175.5(5) ?
C29 C30 C31 C26 . . . . -2.5(11) ?
C27 C26 C31 C30 . . . . -0.5(9) ?
P1 C26 C31 C30 . . . . -179.3(5) ?
C38 P1 C32 C33 . . . . 64.5(5) ?
C26 P1 C32 C33 . . . . 170.1(5) ?
Ru3 P1 C32 C33 . . . . -61.4(5) ?
C38 P1 C32 C37 . . . . -119.7(5) ?
C26 P1 C32 C37 . . . . -14.1(6) ?
Ru3 P1 C32 C37 . . . . 114.4(5) ?
C37 C32 C33 C34 . . . . 0.6(10) ?
P1 C32 C33 C34 . . . . 176.6(5) ?
C32 C33 C34 C35 . . . . -0.3(11) ?
C33 C34 C35 C36 . . . . -0.1(12) ?
C34 C35 C36 C37 . . . . 0.3(13) ?
C33 C32 C37 C36 . . . . -0.4(10) ?
P1 C32 C37 C36 . . . . -176.2(5) ?
C35 C36 C37 C32 . . . . -0.1(12) ?
C32 P1 C38 C39 . . . . -149.9(5) ?
C26 P1 C38 C39 . . . . 102.2(5) ?
Ru3 P1 C38 C39 . . . . -26.8(5) ?
C32 P1 C38 C43 . . . . 33.6(5) ?
C26 P1 C38 C43 . . . . -74.4(5) ?
Ru3 P1 C38 C43 . . . . 156.6(4) ?
C43 C38 C39 C40 . . . . 2.2(9) ?
P1 C38 C39 C40 . . . . -174.5(5) ?
C38 C39 C40 C41 . . . . 0.0(10) ?
C39 C40 C41 C42 . . . . -3.2(11) ?
C40 C41 C42 C43 . . . . 4.2(11) ?
C41 C42 C43 C38 . . . . -2.0(11) ?
C39 C38 C43 C42 . . . . -1.1(9) ?
P1 C38 C43 C42 . . . . 175.5(5) ?
C51 Ru3 C52 O9 . . . . 60(3) ?
C50 Ru3 C52 O9 . . . . -127(3) ?
P1 Ru3 C52 O9 . . . . -35(3) ?
Ru2 Ru3 C52 O9 . . . . 147(3) ?
Ru1 Ru3 C52 O9 . . . . -157(3) ?
